data_4104336
loop_
_publ_author_name
'Mahmud M. Hussain'
'Hongmei Li'
'Nusrah Hussain'
'Mercedes Ure\~na'
'Patrick J. Carroll'
'Patrick J. Walsh'

_publ_section_title
;
 Applications of 1-Alkenyl-1,1-Heterobimetallics in the Stereoselective
 Synthesis of Cyclopropylboronate Esters, Trisubstituted Cyclopropanols
 and 2,3-Disubstituted Cyclobutanones
;
_journal_name_full 'Journal of the American Chemical Society'
_journal_page_first 6516
_journal_page_last 6524
_journal_paper_doi 10.1021/ja900147s
_journal_volume 131
_journal_year 2009
_chemical_formula_sum 'C11 H22 O2'
_chemical_formula_weight 186.29
_space_group_IT_number 15
_symmetry_cell_setting monoclinic
_symmetry_Int_Tables_number 15
_symmetry_space_group_name_Hall '-C 2yc'
_symmetry_space_group_name_H-M 'C 1 2/c 1'
_atom_sites_solution_hydrogens geom
_atom_sites_solution_primary direct
_audit_creation_method SHELXL-97
_cell_angle_alpha 90.00
_cell_angle_beta 106.017(3)
_cell_angle_gamma 90.00
_cell_formula_units_Z 8
_cell_length_a 21.008(3)
_cell_length_b 12.0889(15)
_cell_length_c 9.8750(13)
_cell_measurement_temperature 143(1)
_cell_volume 2410.5(6)
_computing_data_collection 'CrystalClear (Rigaku, 1999)'
_computing_data_reduction 'CrystalClear (Rigaku, 1999)'
_computing_structure_refinement 'SHELXL-97 (Sheldrick, 1997)'
_computing_structure_solution 'SIR97 (Altomare, 1999)'
_diffrn_ambient_temperature 143(1)
_diffrn_measured_fraction_theta_full 0.998
_diffrn_measured_fraction_theta_max 0.998
_diffrn_measurement_device 'CCD Area Detector'
_diffrn_measurement_device_type 'Rigaku Mercury'
_diffrn_measurement_method 'phi and omega rotations'
_diffrn_radiation_monochromator graphite
_diffrn_radiation_source 'rotating anode'
_diffrn_radiation_type MoK\a
_diffrn_radiation_wavelength 0.71073
_diffrn_reflns_av_R_equivalents 0.0216
_diffrn_reflns_av_sigmaI/netI 0.0190
_diffrn_reflns_limit_h_max 24
_diffrn_reflns_limit_h_min -23
_diffrn_reflns_limit_k_max 14
_diffrn_reflns_limit_k_min -14
_diffrn_reflns_limit_l_max 11
_diffrn_reflns_limit_l_min -11
_diffrn_reflns_number 7947
_diffrn_reflns_theta_full 24.99
_diffrn_reflns_theta_max 24.99
_diffrn_reflns_theta_min 2.70
_exptl_absorpt_coefficient_mu 0.068
_exptl_absorpt_correction_T_max 1.0000
_exptl_absorpt_correction_T_min 0.9188
_exptl_absorpt_correction_type multi-scan
_exptl_absorpt_process_details
;  Shape and scale corrections using equivalent reflections.
   Shape function based on spherical harmonics.
   Highest even and odd order for spherical harmonics:  4  and  1
   Laue group:  2/m (b)
   Friedel opposites are equivalent.
;
_exptl_crystal_density_diffrn 1.027
_exptl_crystal_density_method 'not measured'
_exptl_crystal_F_000 832
_exptl_crystal_size_max 0.35
_exptl_crystal_size_mid 0.12
_exptl_crystal_size_min 0.10
_refine_diff_density_max 0.144
_refine_diff_density_min -0.177
_refine_diff_density_rms 0.036
_refine_ls_extinction_method none
_refine_ls_goodness_of_fit_ref 1.027
_refine_ls_hydrogen_treatment constr
_refine_ls_matrix_type full
_refine_ls_number_parameters 124
_refine_ls_number_reflns 2122
_refine_ls_number_restraints 0
_refine_ls_restrained_S_all 1.027
_refine_ls_R_factor_all 0.0513
_refine_ls_R_factor_gt 0.0416
_refine_ls_shift/su_max 0.000
_refine_ls_shift/su_mean 0.000
_refine_ls_structure_factor_coef Fsqd
_refine_ls_weighting_details 'calc w=1/[\s^2^(Fo^2^)+(0.0606P)^2^+0.9552P] where P=(Fo^2^+2Fc^2^)/3'
_refine_ls_weighting_scheme calc
_refine_ls_wR_factor_gt 0.1049
_refine_ls_wR_factor_ref 0.1135
_reflns_number_gt 1741
_reflns_number_total 2122
_reflns_threshold_expression >2sigma(I)
_cod_data_source_file ja900147s_si_004.cif
_cod_data_source_block shelxl
_cod_original_cell_volume 2410.6(5)
_cod_original_sg_symbol_H-M 'C 2/c '
_cod_database_code 4104336

loop_
_symmetry_equiv_pos_as_xyz
'x, y, z'
'-x, y, -z+1/2'
'x+1/2, y+1/2, z'
'-x+1/2, y+1/2, -z+1/2'
'-x, -y, -z'
'x, -y, z-1/2'
'-x+1/2, -y+1/2, -z'
'x+1/2, -y+1/2, z-1/2'

loop_
_atom_site_label
_atom_site_type_symbol
_atom_site_fract_x
_atom_site_fract_y
_atom_site_fract_z
_atom_site_U_iso_or_equiv
_atom_site_adp_type
_atom_site_occupancy
_atom_site_symmetry_multiplicity
_atom_site_calc_flag
_atom_site_refinement_flags
C1 C 0.70946(8) 0.66066(14) 0.66474(17) 0.0506(4) Uani 1 1 d .
H1A H 0.6782 0.7112 0.6853 0.076 Uiso 1 1 calc R
H1B H 0.7359 0.6987 0.6144 0.076 Uiso 1 1 calc R
H1C H 0.7376 0.6317 0.7512 0.076 Uiso 1 1 calc R
C2 C 0.67248(6) 0.56588(12) 0.57478(14) 0.0370(3) Uani 1 1 d .
H2 H 0.6452 0.5971 0.4861 0.049 Uiso 1 1 calc R
C3 C 0.62645(6) 0.50774(11) 0.64829(13) 0.0313(3) Uani 1 1 d .
H3 H 0.6534 0.4796 0.7391 0.042 Uiso 1 1 calc R
C4 C 0.58835(6) 0.41215(11) 0.56658(13) 0.0304(3) Uani 1 1 d .
C5 C 0.55625(7) 0.33248(12) 0.64351(15) 0.0371(3) Uani 1 1 d .
H5A H 0.5130 0.3036 0.5940 0.049 Uiso 1 1 calc R
H5B H 0.5631 0.3438 0.7438 0.049 Uiso 1 1 calc R
C6 C 0.61497(7) 0.29609(12) 0.59392(14) 0.0364(3) Uani 1 1 d .
H6 H 0.6568 0.2892 0.6682 0.048 Uiso 1 1 calc R
C7 C 0.60473(8) 0.21228(12) 0.47690(16) 0.0428(4) Uani 1 1 d .
H7A H 0.6397 0.2203 0.4309 0.057 Uiso 1 1 calc R
H7B H 0.5629 0.2273 0.4075 0.057 Uiso 1 1 calc R
C8 C 0.60435(8) 0.09375(12) 0.52857(17) 0.0440(4) Uani 1 1 d .
H8A H 0.6472 0.0774 0.5933 0.059 Uiso 1 1 calc R
H8B H 0.5714 0.0872 0.5803 0.059 Uiso 1 1 calc R
C9 C 0.58956(9) 0.00899(14) 0.4110(2) 0.0558(5) Uani 1 1 d .
H9A H 0.5453 0.0218 0.3504 0.074 Uiso 1 1 calc R
H9B H 0.6204 0.0192 0.3548 0.074 Uiso 1 1 calc R
C10 C 0.59441(11) -0.10924(15) 0.4635(3) 0.0795(7) Uani 1 1 d .
H10A H 0.6389 -0.1241 0.5184 0.119 Uiso 1 1 calc R
H10B H 0.5827 -0.1588 0.3846 0.119 Uiso 1 1 calc R
H10C H 0.5647 -0.1197 0.5209 0.119 Uiso 1 1 calc R
C11 C 0.72092(8) 0.48421(15) 0.53992(18) 0.0513(4) Uani 1 1 d .
H11A H 0.7475 0.4513 0.6253 0.077 Uiso 1 1 calc R
H11B H 0.7490 0.5224 0.4934 0.077 Uiso 1 1 calc R
H11C H 0.6967 0.4275 0.4791 0.077 Uiso 1 1 calc R
O1 O 0.58068(5) 0.58805(8) 0.67519(10) 0.0387(3) Uani 1 1 d .
H1 H 0.5790 0.5820 0.7568 0.058 Uiso 1 1 calc R
O2 O 0.55353(4) 0.44156(8) 0.42756(9) 0.0359(3) Uani 1 1 d .
H2A H 0.5137 0.4322 0.4162 0.054 Uiso 1 1 calc R

loop_
_atom_site_aniso_label
_atom_site_aniso_U_11
_atom_site_aniso_U_22
_atom_site_aniso_U_33
_atom_site_aniso_U_23
_atom_site_aniso_U_13
_atom_site_aniso_U_12
C1 0.0433(9) 0.0610(10) 0.0454(9) 0.0046(7) 0.0090(7) -0.0176(8)
C2 0.0279(7) 0.0538(9) 0.0288(7) 0.0038(6) 0.0067(6) -0.0037(6)
C3 0.0267(7) 0.0423(8) 0.0247(7) 0.0022(5) 0.0069(5) 0.0029(6)
C4 0.0263(7) 0.0419(8) 0.0228(6) 0.0027(5) 0.0066(5) 0.0019(6)
C5 0.0379(8) 0.0438(8) 0.0312(7) 0.0012(6) 0.0119(6) -0.0040(6)
C6 0.0340(7) 0.0416(8) 0.0322(7) 0.0030(6) 0.0070(6) 0.0044(6)
C7 0.0452(9) 0.0454(8) 0.0384(8) -0.0016(7) 0.0123(6) 0.0055(7)
C8 0.0372(8) 0.0434(9) 0.0484(9) -0.0020(7) 0.0070(7) 0.0014(7)
C9 0.0440(9) 0.0546(10) 0.0631(11) -0.0150(8) 0.0051(8) -0.0018(8)
C10 0.0748(14) 0.0470(11) 0.1174(19) -0.0185(11) 0.0280(13) -0.0132(10)
C11 0.0329(8) 0.0759(12) 0.0493(9) 0.0018(8) 0.0183(7) -0.0003(8)
O1 0.0387(6) 0.0435(6) 0.0379(6) -0.0039(4) 0.0172(4) -0.0002(4)
O2 0.0316(5) 0.0483(6) 0.0253(5) 0.0013(4) 0.0040(4) 0.0026(4)

loop_
_atom_type_symbol
_atom_type_description
_atom_type_scat_dispersion_real
_atom_type_scat_dispersion_imag
_atom_type_scat_source
C C 0.0033 0.0016 'International Tables Vol C Tables 4.2.6.8 and 6.1.1.4'
H H 0.0000 0.0000 'International Tables Vol C Tables 4.2.6.8 and 6.1.1.4'
O O 0.0106 0.0060 'International Tables Vol C Tables 4.2.6.8 and 6.1.1.4'

loop_
_geom_angle_atom_site_label_1
_geom_angle_atom_site_label_2
_geom_angle_atom_site_label_3
_geom_angle
C11 C2 C1 110.72(13)
C11 C2 C3 110.99(12)
C1 C2 C3 110.84(12)
O1 C3 C4 109.41(10)
O1 C3 C2 108.59(11)
C4 C3 C2 114.19(11)
O2 C4 C5 118.05(11)
O2 C4 C6 118.42(11)
C5 C4 C6 60.47(9)
O2 C4 C3 112.57(11)
C5 C4 C3 117.94(11)
C6 C4 C3 120.14(11)
C4 C5 C6 60.07(9)
C4 C6 C7 121.41(12)
C4 C6 C5 59.46(9)
C7 C6 C5 119.15(12)
C6 C7 C8 112.88(12)
C9 C8 C7 113.51(14)
C10 C9 C8 113.32(17)

loop_
_geom_bond_atom_site_label_1
_geom_bond_atom_site_label_2
_geom_bond_distance
C1 C2 1.525(2)
C2 C11 1.524(2)
C2 C3 1.5308(18)
C3 O1 1.4417(16)
C3 C4 1.5069(19)
C4 O2 1.4114(16)
C4 C5 1.4975(18)
C4 C6 1.5068(19)
C5 C6 1.5128(19)
C6 C7 1.507(2)
C7 C8 1.522(2)
C8 C9 1.515(2)
C9 C10 1.514(3)

loop_
_geom_hbond_atom_site_label_D
_geom_hbond_atom_site_label_H
_geom_hbond_atom_site_label_A
_geom_hbond_distance_DH
_geom_hbond_distance_HA
_geom_hbond_distance_DA
_geom_hbond_angle_DHA
_geom_hbond_site_symmetry_A
O1 H1 O2 0.82 1.93 2.7294(13) 166.4 6_566
O2 H2A O1 0.82 1.95 2.7439(14) 161.2 5_666
